data_4329722
loop_
_publ_author_name
'Tibor-Gabor Kocsor'
'Dimitri Matioszek'
'Gabriela Neme\,s'
'Annie Castel'
'Jean Escudi\'e'
'Petronela M. Petrar'
'Nathalie Saffon'
'Ionel Haiduc'

_publ_section_title
;
 Chalcogeno[bis(phosphaalkenyl)] Germanium and Tin Compounds
;
_journal_name_full 'Inorganic Chemistry'
_journal_page_first 7782
_journal_page_last 7787
_journal_paper_doi 10.1021/ic300810q
_journal_volume 51
_journal_year 2012
_chemical_formula_sum 'C59.5 H90 Cl2 Ge N2 P2 Se'
_chemical_formula_weight 1117.73
_chemical_name_systematic
; 
 ? 
;
_space_group_IT_number 2
_symmetry_cell_setting triclinic
_symmetry_space_group_name_Hall '-P 1'
_symmetry_space_group_name_H-M 'P -1'
_atom_sites_solution_hydrogens geom
_atom_sites_solution_primary direct
_atom_sites_solution_secondary difmap
_audit_creation_method SHELXL-97
_cell_angle_alpha 87.142(3)
_cell_angle_beta 87.901(2)
_cell_angle_gamma 82.048(2)
_cell_formula_units_Z 4
_cell_length_a 9.9799(5)
_cell_length_b 22.0637(12)
_cell_length_c 27.7366(15)
_cell_measurement_reflns_used 9202
_cell_measurement_temperature 193(2)
_cell_measurement_theta_max 21.65
_cell_measurement_theta_min 2.43
_cell_volume 6038.4(6)
_computing_cell_refinement 'Bruker SAINT'
_computing_data_collection 'Bruker APEX2'
_computing_data_reduction 'Bruker SAINT'
_computing_molecular_graphics 'Bruker SHELXTL'
_computing_publication_material 'Bruker SHELXTL'
_computing_structure_refinement 'SHELXL-97 (Sheldrick, 2008)'
_computing_structure_solution 'SHELXS-97 (Sheldrick, 2008)'
_diffrn_ambient_temperature 193(2)
_diffrn_measured_fraction_theta_full 0.980
_diffrn_measured_fraction_theta_max 0.980
_diffrn_measurement_device_type 'Bruker kappa APEX-II CCD Quazar'
_diffrn_measurement_method 'phi and omega scans'
_diffrn_radiation_monochromator graphite
_diffrn_radiation_source 'fine-focus sealed tube'
_diffrn_radiation_type MoK\a
_diffrn_radiation_wavelength 0.71073
_diffrn_reflns_av_R_equivalents 0.1033
_diffrn_reflns_av_sigmaI/netI 0.1230
_diffrn_reflns_limit_h_max 11
_diffrn_reflns_limit_h_min -11
_diffrn_reflns_limit_k_max 25
_diffrn_reflns_limit_k_min -25
_diffrn_reflns_limit_l_max 32
_diffrn_reflns_limit_l_min -32
_diffrn_reflns_number 100435
_diffrn_reflns_theta_full 24.71
_diffrn_reflns_theta_max 24.71
_diffrn_reflns_theta_min 5.11
_exptl_absorpt_coefficient_mu 1.288
_exptl_absorpt_correction_T_max 0.9503
_exptl_absorpt_correction_T_min 0.6403
_exptl_absorpt_correction_type multi-scan
_exptl_absorpt_process_details 'SADABS (Bruker-AXS)'
_exptl_crystal_colour yellow
_exptl_crystal_density_diffrn 1.229
_exptl_crystal_description needle
_exptl_crystal_F_000 2364
_exptl_crystal_size_max 0.38
_exptl_crystal_size_mid 0.06
_exptl_crystal_size_min 0.04
_refine_diff_density_max 0.576
_refine_diff_density_min -0.488
_refine_diff_density_rms 0.088
_refine_ls_extinction_method none
_refine_ls_goodness_of_fit_ref 1.046
_refine_ls_hydrogen_treatment constr
_refine_ls_matrix_type full
_refine_ls_number_parameters 1456
_refine_ls_number_reflns 20176
_refine_ls_number_restraints 783
_refine_ls_restrained_S_all 1.039
_refine_ls_R_factor_all 0.1285
_refine_ls_R_factor_gt 0.0597
_refine_ls_shift/su_max 0.002
_refine_ls_shift/su_mean 0.000
_refine_ls_structure_factor_coef Fsqd
_refine_ls_weighting_details 'calc w=1/[\s^2^(Fo^2^)+(0.0303P)^2^+13.2922P] where P=(Fo^2^+2Fc^2^)/3'
_refine_ls_weighting_scheme calc
_refine_ls_wR_factor_gt 0.1084
_refine_ls_wR_factor_ref 0.1282
_reflns_number_gt 12104
_reflns_number_total 20176
_reflns_threshold_expression >2sigma(I)
_cod_data_source_file ic300810q_si_001_3.cif
_cod_data_source_block 5
_cod_original_formula_sum 'C59.50 H90 Cl2 Ge N2 P2 Se'
_cod_database_code 4329722

loop_
_symmetry_equiv_pos_as_xyz
'x, y, z'
'-x, -y, -z'

loop_
_atom_site_label
_atom_site_type_symbol
_atom_site_fract_x
_atom_site_fract_y
_atom_site_fract_z
_atom_site_U_iso_or_equiv
_atom_site_adp_type
_atom_site_occupancy
_atom_site_symmetry_multiplicity
_atom_site_calc_flag
_atom_site_refinement_flags
_atom_site_disorder_assembly
_atom_site_disorder_group
Ge1 Ge 0.05455(5) 0.81952(2) 0.037668(19) 0.01944(14) Uani 1 1 d . . .
Se1 Se -0.15306(5) 0.85500(3) 0.06631(2) 0.03246(16) Uani 1 1 d . . .
C1 C 0.1791(5) 0.8047(2) 0.09253(17) 0.0222(12) Uani 1 1 d . . .
Cl1 Cl 0.20305(14) 0.87146(6) 0.12049(5) 0.0319(3) Uani 1 1 d . . .
P1 P 0.22484(14) 0.73338(6) 0.11509(5) 0.0248(3) Uani 1 1 d . . .
C2 C 0.0659(5) 0.7440(2) 0.00170(17) 0.0223(12) Uani 1 1 d . . .
Cl2 Cl 0.15718(15) 0.74529(6) -0.05423(5) 0.0368(4) Uani 1 1 d . . .
P2 P -0.01167(16) 0.68570(7) 0.02242(5) 0.0299(4) Uani 1 1 d . . .
N1 N 0.2561(4) 0.89261(18) -0.02106(14) 0.0221(10) Uani 1 1 d . . .
N2 N 0.0528(4) 0.90890(17) -0.04807(14) 0.0211(10) Uani 1 1 d . . .
C3 C 0.1292(5) 0.8774(2) -0.01338(17) 0.0195(12) Uani 1 1 d . . .
C4 C 0.2576(5) 0.9339(2) -0.06018(19) 0.0272(13) Uani 1 1 d . . .
C5 C 0.1306(5) 0.9453(2) -0.07709(18) 0.0233(12) Uani 1 1 d . . .
C6 C 0.3755(6) 0.9639(3) -0.0797(2) 0.0423(16) Uani 1 1 d . . .
H6A H 0.3581 0.9797 -0.1129 0.063 Uiso 1 1 calc R . .
H6B H 0.4575 0.9337 -0.0796 0.063 Uiso 1 1 calc R . .
H6C H 0.3881 0.9977 -0.0595 0.063 Uiso 1 1 calc R . .
C7 C 0.0822(6) 0.9874(3) -0.11799(19) 0.0362(15) Uani 1 1 d . . .
H7A H 0.1298 1.0235 -0.1190 0.054 Uiso 1 1 calc R . .
H7B H -0.0153 1.0003 -0.1137 0.054 Uiso 1 1 calc R . .
H7C H 0.1002 0.9663 -0.1483 0.054 Uiso 1 1 calc R . .
C8 C 0.3770(5) 0.8636(2) 0.00511(18) 0.0247(13) Uani 1 1 d . . .
H8 H 0.3438 0.8364 0.0315 0.030 Uiso 1 1 calc R . .
C9 C 0.4713(6) 0.8225(3) -0.0276(2) 0.0407(16) Uani 1 1 d . . .
H9A H 0.4210 0.7926 -0.0412 0.061 Uiso 1 1 calc R . .
H9B H 0.5460 0.8009 -0.0088 0.061 Uiso 1 1 calc R . .
H9C H 0.5076 0.8475 -0.0538 0.061 Uiso 1 1 calc R . .
C10 C 0.4482(5) 0.9098(2) 0.0294(2) 0.0337(14) Uani 1 1 d . . .
H10A H 0.4844 0.9371 0.0048 0.051 Uiso 1 1 calc R . .
H10B H 0.5225 0.8882 0.0484 0.051 Uiso 1 1 calc R . .
H10C H 0.3836 0.9341 0.0508 0.051 Uiso 1 1 calc R . .
C11 C -0.0925(5) 0.9031(2) -0.05513(19) 0.0279(13) Uani 1 1 d . . .
H11 H -0.1162 0.8701 -0.0316 0.033 Uiso 1 1 calc R . .
C12 C -0.1836(6) 0.9608(3) -0.0428(2) 0.0494(18) Uani 1 1 d . . .
H12A H -0.1687 0.9707 -0.0095 0.074 Uiso 1 1 calc R . .
H12B H -0.2783 0.9547 -0.0459 0.074 Uiso 1 1 calc R . .
H12C H -0.1632 0.9945 -0.0649 0.074 Uiso 1 1 calc R . .
C13 C -0.1126(6) 0.8814(3) -0.1056(2) 0.0437(16) Uani 1 1 d . . .
H13A H -0.1084 0.9155 -0.1295 0.066 Uiso 1 1 calc R . .
H13B H -0.2011 0.8671 -0.1066 0.066 Uiso 1 1 calc R . .
H13C H -0.0412 0.8478 -0.1132 0.066 Uiso 1 1 calc R . .
C14 C 0.3058(5) 0.7412(2) 0.17329(18) 0.0225(12) Uani 1 1 d . . .
C15 C 0.4490(5) 0.7368(2) 0.17496(17) 0.0208(12) Uani 1 1 d . . .
C16 C 0.5033(5) 0.7531(2) 0.21682(18) 0.0266(13) Uani 1 1 d . . .
H16 H 0.5988 0.7519 0.2176 0.032 Uiso 1 1 calc R . .
C17 C 0.4273(5) 0.7712(2) 0.25756(18) 0.0273(13) Uani 1 1 d . A .
C18 C 0.2905(6) 0.7691(2) 0.25643(18) 0.0300(14) Uani 1 1 d . . .
H18 H 0.2369 0.7797 0.2846 0.036 Uiso 1 1 calc R . .
C19 C 0.2255(5) 0.7525(2) 0.21644(18) 0.0256(13) Uani 1 1 d . . .
C20 C 0.5486(5) 0.7121(2) 0.13393(18) 0.0264(13) Uani 1 1 d . . .
C21 C 0.5203(6) 0.6484(3) 0.1215(2) 0.0428(16) Uani 1 1 d . . .
H21A H 0.5312 0.6208 0.1503 0.064 Uiso 1 1 calc R . .
H21B H 0.5840 0.6326 0.0960 0.064 Uiso 1 1 calc R . .
H21C H 0.4275 0.6510 0.1104 0.064 Uiso 1 1 calc R . .
C22 C 0.6974(5) 0.7048(3) 0.1487(2) 0.0461(17) Uani 1 1 d . . .
H22A H 0.7088 0.6783 0.1781 0.069 Uiso 1 1 calc R . .
H22B H 0.7225 0.7451 0.1548 0.069 Uiso 1 1 calc R . .
H22C H 0.7556 0.6863 0.1226 0.069 Uiso 1 1 calc R . .
C23 C 0.5379(6) 0.7559(3) 0.0893(2) 0.0428(16) Uani 1 1 d . . .
H23A H 0.6159 0.7452 0.0674 0.064 Uiso 1 1 calc R . .
H23B H 0.5365 0.7981 0.0991 0.064 Uiso 1 1 calc R . .
H23C H 0.4543 0.7526 0.0727 0.064 Uiso 1 1 calc R . .
C24 C 0.4958(6) 0.7886(3) 0.30257(19) 0.0403(14) Uani 1 1 d DU . .
C25 C 0.5820(15) 0.8392(7) 0.2893(4) 0.056(3) Uani 0.510(7) 1 d PDU A 1
H25A H 0.5261 0.8738 0.2732 0.084 Uiso 0.510(7) 1 calc PR A 1
H25B H 0.6569 0.8236 0.2675 0.084 Uiso 0.510(7) 1 calc PR A 1
H25C H 0.6183 0.8527 0.3187 0.084 Uiso 0.510(7) 1 calc PR A 1
C26 C 0.5902(14) 0.7300(6) 0.3205(4) 0.058(3) Uani 0.510(7) 1 d PDU A 1
H26A H 0.6381 0.7393 0.3488 0.087 Uiso 0.510(7) 1 calc PR A 1
H26B H 0.6560 0.7169 0.2947 0.087 Uiso 0.510(7) 1 calc PR A 1
H26C H 0.5357 0.6972 0.3291 0.087 Uiso 0.510(7) 1 calc PR A 1
C27 C 0.4005(12) 0.8062(7) 0.3438(4) 0.054(3) Uani 0.510(7) 1 d PDU A 1
H27A H 0.3532 0.7715 0.3542 0.082 Uiso 0.510(7) 1 calc PR A 1
H27B H 0.3343 0.8411 0.3336 0.082 Uiso 0.510(7) 1 calc PR A 1
H27C H 0.4514 0.8176 0.3707 0.082 Uiso 0.510(7) 1 calc PR A 1
C25' C 0.6452(11) 0.7910(8) 0.2966(5) 0.053(3) Uani 0.490(7) 1 d PDU A 2
H25D H 0.6808 0.8007 0.3273 0.079 Uiso 0.490(7) 1 calc PR A 2
H25E H 0.6613 0.8227 0.2719 0.079 Uiso 0.490(7) 1 calc PR A 2
H25F H 0.6911 0.7512 0.2866 0.079 Uiso 0.490(7) 1 calc PR A 2
C26' C 0.4642(15) 0.7456(7) 0.3448(4) 0.054(3) Uani 0.490(7) 1 d PDU A 2
H26D H 0.5260 0.7486 0.3710 0.082 Uiso 0.490(7) 1 calc PR A 2
H26E H 0.4757 0.7034 0.3343 0.082 Uiso 0.490(7) 1 calc PR A 2
H26F H 0.3706 0.7571 0.3564 0.082 Uiso 0.490(7) 1 calc PR A 2
C27' C 0.4280(14) 0.8538(6) 0.3155(5) 0.058(3) Uani 0.490(7) 1 d PDU A 2
H27D H 0.3437 0.8508 0.3342 0.087 Uiso 0.490(7) 1 calc PR A 2
H27E H 0.4081 0.8788 0.2857 0.087 Uiso 0.490(7) 1 calc PR A 2
H27F H 0.4897 0.8730 0.3347 0.087 Uiso 0.490(7) 1 calc PR A 2
C28 C 0.0743(5) 0.7441(3) 0.22215(19) 0.0347(15) Uani 1 1 d . . .
C29 C 0.0299(6) 0.7380(4) 0.2763(2) 0.058(2) Uani 1 1 d . . .
H29A H -0.0627 0.7278 0.2789 0.087 Uiso 1 1 calc R . .
H29B H 0.0333 0.7768 0.2916 0.087 Uiso 1 1 calc R . .
H29C H 0.0911 0.7054 0.2927 0.087 Uiso 1 1 calc R . .
C30 C 0.0466(6) 0.6847(3) 0.2007(2) 0.0530(18) Uani 1 1 d . . .
H30A H 0.1079 0.6502 0.2145 0.079 Uiso 1 1 calc R . .
H30B H 0.0614 0.6875 0.1656 0.079 Uiso 1 1 calc R . .
H30C H -0.0474 0.6785 0.2082 0.079 Uiso 1 1 calc R . .
C31 C -0.0196(6) 0.7988(3) 0.1999(2) 0.0467(17) Uani 1 1 d . . .
H31A H -0.0174 0.7963 0.1647 0.070 Uiso 1 1 calc R . .
H31B H 0.0111 0.8371 0.2084 0.070 Uiso 1 1 calc R . .
H31C H -0.1124 0.7977 0.2125 0.070 Uiso 1 1 calc R . .
C32 C 0.0164(5) 0.6304(2) -0.02576(18) 0.0248(13) Uani 1 1 d . . .
C33 C -0.0763(5) 0.6341(2) -0.06427(19) 0.0247(13) Uani 1 1 d . . .
C34 C -0.0342(6) 0.6030(2) -0.1055(2) 0.0329(14) Uani 1 1 d . . .
H34 H -0.0945 0.6065 -0.1315 0.040 Uiso 1 1 calc R . .
C35 C 0.0908(6) 0.5669(2) -0.1113(2) 0.0332(14) Uani 1 1 d . B .
C36 C 0.1697(6) 0.5590(3) -0.0713(2) 0.0353(15) Uani 1 1 d . . .
H36 H 0.2519 0.5317 -0.0732 0.042 Uiso 1 1 calc R . .
C37 C 0.1383(6) 0.5879(2) -0.0283(2) 0.0308(14) Uani 1 1 d . . .
C38 C -0.2189(6) 0.6711(3) -0.0632(2) 0.0352(15) Uani 1 1 d . . .
C39 C -0.2114(6) 0.7376(3) -0.0802(2) 0.0478(17) Uani 1 1 d . . .
H39A H -0.3032 0.7597 -0.0829 0.072 Uiso 1 1 calc R . .
H39B H -0.1644 0.7385 -0.1119 0.072 Uiso 1 1 calc R . .
H39C H -0.1619 0.7571 -0.0569 0.072 Uiso 1 1 calc R . .
C40 C -0.2895(6) 0.6696(3) -0.0132(2) 0.0476(17) Uani 1 1 d . . .
H40A H -0.2515 0.6970 0.0077 0.071 Uiso 1 1 calc R . .
H40B H -0.2753 0.6277 0.0010 0.071 Uiso 1 1 calc R . .
H40C H -0.3867 0.6830 -0.0163 0.071 Uiso 1 1 calc R . .
C41 C -0.3115(6) 0.6442(3) -0.0966(2) 0.0541(18) Uani 1 1 d . . .
H41A H -0.3089 0.6003 -0.0887 0.081 Uiso 1 1 calc R . .
H41B H -0.2805 0.6502 -0.1302 0.081 Uiso 1 1 calc R . .
H41C H -0.4044 0.6648 -0.0924 0.081 Uiso 1 1 calc R . .
C42 C 0.1334(7) 0.5361(3) -0.1587(2) 0.0479(16) Uani 1 1 d DU . .
C43 C 0.100(2) 0.5812(9) -0.2016(6) 0.069(5) Uani 0.63(3) 1 d PDU B 1
H43A H 0.0061 0.6004 -0.1985 0.103 Uiso 0.63(3) 1 calc PR B 1
H43B H 0.1136 0.5593 -0.2316 0.103 Uiso 0.63(3) 1 calc PR B 1
H43C H 0.1605 0.6129 -0.2022 0.103 Uiso 0.63(3) 1 calc PR B 1
C44 C 0.058(2) 0.4805(8) -0.1629(7) 0.069(4) Uani 0.63(3) 1 d PDU B 1
H44A H 0.0553 0.4582 -0.1315 0.103 Uiso 0.63(3) 1 calc PR B 1
H44B H 0.1050 0.4533 -0.1869 0.103 Uiso 0.63(3) 1 calc PR B 1
H44C H -0.0347 0.4945 -0.1731 0.103 Uiso 0.63(3) 1 calc PR B 1
C45 C 0.2857(12) 0.5104(12) -0.1613(7) 0.076(5) Uani 0.63(3) 1 d PDU B 1
H45A H 0.3390 0.5414 -0.1512 0.114 Uiso 0.63(3) 1 calc PR B 1
H45B H 0.3121 0.4999 -0.1945 0.114 Uiso 0.63(3) 1 calc PR B 1
H45C H 0.3024 0.4737 -0.1399 0.114 Uiso 0.63(3) 1 calc PR B 1
C43' C 0.055(3) 0.5675(14) -0.2009(10) 0.056(6) Uani 0.37(3) 1 d PDU B 2
H43D H -0.0226 0.5461 -0.2064 0.085 Uiso 0.37(3) 1 calc PR B 2
H43E H 0.1140 0.5665 -0.2299 0.085 Uiso 0.37(3) 1 calc PR B 2
H43F H 0.0225 0.6101 -0.1936 0.085 Uiso 0.37(3) 1 calc PR B 2
C44' C 0.120(4) 0.4682(7) -0.1503(11) 0.062(5) Uani 0.37(3) 1 d PDU B 2
H44D H 0.1706 0.4519 -0.1217 0.093 Uiso 0.37(3) 1 calc PR B 2
H44E H 0.1575 0.4459 -0.1786 0.093 Uiso 0.37(3) 1 calc PR B 2
H44F H 0.0247 0.4633 -0.1453 0.093 Uiso 0.37(3) 1 calc PR B 2
C45' C 0.2850(17) 0.5410(17) -0.1687(12) 0.067(5) Uani 0.37(3) 1 d PDU B 2
H45D H 0.2962 0.5837 -0.1773 0.101 Uiso 0.37(3) 1 calc PR B 2
H45E H 0.3191 0.5152 -0.1955 0.101 Uiso 0.37(3) 1 calc PR B 2
H45F H 0.3360 0.5271 -0.1397 0.101 Uiso 0.37(3) 1 calc PR B 2
C46 C 0.2384(7) 0.5710(3) 0.0133(2) 0.0466(17) Uani 1 1 d . . .
C47 C 0.3053(9) 0.5040(3) 0.0092(3) 0.094(3) Uani 1 1 d U . .
H47A H 0.3670 0.5010 -0.0192 0.141 Uiso 1 1 calc R . .
H47B H 0.2352 0.4776 0.0058 0.141 Uiso 1 1 calc R . .
H47C H 0.3563 0.4909 0.0383 0.141 Uiso 1 1 calc R . .
C48 C 0.3459(7) 0.6131(3) 0.0094(2) 0.063(2) Uani 1 1 d . . .
H48A H 0.4160 0.5992 0.0328 0.094 Uiso 1 1 calc R . .
H48B H 0.3048 0.6549 0.0161 0.094 Uiso 1 1 calc R . .
H48C H 0.3866 0.6125 -0.0233 0.094 Uiso 1 1 calc R . .
C49 C 0.1689(8) 0.5738(3) 0.0632(2) 0.074(2) Uani 1 1 d . . .
H49A H 0.0947 0.5488 0.0645 0.112 Uiso 1 1 calc R . .
H49B H 0.1326 0.6163 0.0695 0.112 Uiso 1 1 calc R . .
H49C H 0.2346 0.5579 0.0877 0.112 Uiso 1 1 calc R . .
Ge2 Ge 0.76491(5) 0.82088(2) 0.531030(19) 0.02170(14) Uani 1 1 d . . .
Se2 Se 0.94429(6) 0.85947(3) 0.55654(2) 0.03982(17) Uani 1 1 d . . .
C50 C 0.8045(5) 0.7437(2) 0.49614(17) 0.0234(12) Uani 1 1 d . . .
Cl3 Cl 0.72880(14) 0.74435(6) 0.43968(5) 0.0334(3) Uani 1 1 d . . .
P3 P 0.90969(14) 0.68568(6) 0.51971(5) 0.0261(3) Uani 1 1 d . . .
C51 C 0.6434(5) 0.8057(2) 0.58747(17) 0.0230(12) Uani 1 1 d . . .
Cl4 Cl 0.57447(14) 0.87183(6) 0.61702(5) 0.0336(3) Uani 1 1 d . . .
P4 P 0.63851(14) 0.73409(6) 0.60945(5) 0.0240(3) Uani 1 1 d . . .
N3 N 0.7284(4) 0.90417(18) 0.44149(15) 0.0264(11) Uani 1 1 d . . .
N4 N 0.5310(4) 0.89592(18) 0.47422(15) 0.0240(10) Uani 1 1 d . . .
C52 C 0.6643(5) 0.8767(2) 0.47890(18) 0.0238(12) Uani 1 1 d . . .
C53 C 0.6320(6) 0.9405(2) 0.41340(19) 0.0294(14) Uani 1 1 d . . .
C54 C 0.5090(6) 0.9361(2) 0.43409(19) 0.0280(13) Uani 1 1 d . . .
C55 C 0.6651(6) 0.9779(3) 0.3688(2) 0.0390(15) Uani 1 1 d . . .
H55A H 0.5891 1.0100 0.3621 0.058 Uiso 1 1 calc R . .
H55B H 0.6812 0.9513 0.3413 0.058 Uiso 1 1 calc R . .
H55C H 0.7464 0.9967 0.3739 0.058 Uiso 1 1 calc R . .
C56 C 0.3758(6) 0.9689(3) 0.4185(2) 0.0447(17) Uani 1 1 d . . .
H56A H 0.3872 0.9901 0.3871 0.067 Uiso 1 1 calc R . .
H56B H 0.3405 0.9988 0.4424 0.067 Uiso 1 1 calc R . .
H56C H 0.3119 0.9393 0.4159 0.067 Uiso 1 1 calc R . .
C57 C 0.8774(5) 0.8950(2) 0.43217(19) 0.0309(14) Uani 1 1 d . . .
H57 H 0.9162 0.8618 0.4556 0.037 Uiso 1 1 calc R . .
C58 C 0.9399(6) 0.9520(3) 0.4425(2) 0.0441(16) Uani 1 1 d . . .
H58A H 1.0388 0.9428 0.4402 0.066 Uiso 1 1 calc R . .
H58B H 0.9121 0.9649 0.4751 0.066 Uiso 1 1 calc R . .
H58C H 0.9090 0.9851 0.4189 0.066 Uiso 1 1 calc R . .
C59 C 0.9138(6) 0.8720(3) 0.3813(2) 0.0442(17) Uani 1 1 d . . .
H59A H 0.8637 0.8379 0.3755 0.066 Uiso 1 1 calc R . .
H59B H 1.0112 0.8579 0.3786 0.066 Uiso 1 1 calc R . .
H59C H 0.8896 0.9054 0.3572 0.066 Uiso 1 1 calc R . .
C60 C 0.4214(5) 0.8704(2) 0.50381(18) 0.0263(13) Uani 1 1 d . . .
H60 H 0.4664 0.8442 0.5307 0.032 Uiso 1 1 calc R . .
C61 C 0.3526(6) 0.8289(3) 0.4740(2) 0.0368(15) Uani 1 1 d . . .
H61A H 0.2800 0.8132 0.4935 0.055 Uiso 1 1 calc R . .
H61B H 0.4189 0.7946 0.4638 0.055 Uiso 1 1 calc R . .
H61C H 0.3144 0.8521 0.4455 0.055 Uiso 1 1 calc R . .
C62 C 0.3240(6) 0.9205(3) 0.5270(2) 0.0402(15) Uani 1 1 d . . .
H62A H 0.3751 0.9510 0.5394 0.060 Uiso 1 1 calc R . .
H62B H 0.2733 0.9025 0.5537 0.060 Uiso 1 1 calc R . .
H62C H 0.2608 0.9403 0.5029 0.060 Uiso 1 1 calc R . .
C63 C 0.9318(5) 0.6283(2) 0.47266(17) 0.0205(12) Uani 1 1 d . . .
C64 C 0.8383(5) 0.5860(2) 0.46854(19) 0.0270(13) Uani 1 1 d . . .
C65 C 0.8425(5) 0.5544(2) 0.42638(19) 0.0300(14) Uani 1 1 d . . .
H65 H 0.7782 0.5270 0.4231 0.036 Uiso 1 1 calc R . .
C66 C 0.9358(6) 0.5607(2) 0.38876(19) 0.0295(13) Uani 1 1 d . . .
C67 C 1.0335(5) 0.5973(2) 0.39579(19) 0.0290(13) Uani 1 1 d . . .
H67 H 1.1019 0.5998 0.3713 0.035 Uiso 1 1 calc R . .
C68 C 1.0383(5) 0.6308(2) 0.43656(18) 0.0239(13) Uani 1 1 d . . .
C69 C 0.7322(6) 0.5717(2) 0.5085(2) 0.0344(14) Uani 1 1 d . . .
C70 C 0.6025(6) 0.6173(3) 0.5026(2) 0.0460(17) Uani 1 1 d . . .
H70A H 0.5314 0.6048 0.5247 0.069 Uiso 1 1 calc R . .
H70B H 0.5729 0.6178 0.4693 0.069 Uiso 1 1 calc R . .
H70C H 0.6203 0.6583 0.5101 0.069 Uiso 1 1 calc R . .
C71 C 0.7857(6) 0.5721(3) 0.5591(2) 0.0478(17) Uani 1 1 d . . .
H71A H 0.7885 0.6145 0.5676 0.072 Uiso 1 1 calc R . .
H71B H 0.8771 0.5493 0.5601 0.072 Uiso 1 1 calc R . .
H71C H 0.7260 0.5529 0.5822 0.072 Uiso 1 1 calc R . .
C72 C 0.6978(7) 0.5061(3) 0.5035(3) 0.063(2) Uani 1 1 d . . .
H72A H 0.7816 0.4772 0.5023 0.094 Uiso 1 1 calc R . .
H72B H 0.6487 0.5046 0.4737 0.094 Uiso 1 1 calc R . .
H72C H 0.6411 0.4950 0.5313 0.094 Uiso 1 1 calc R . .
C73 C 0.9272(6) 0.5285(3) 0.3411(2) 0.0399(16) Uani 1 1 d . . .
C74 C 0.8906(10) 0.4643(4) 0.3509(3) 0.099(3) Uani 1 1 d . . .
H74A H 0.7953 0.4669 0.3616 0.148 Uiso 1 1 calc R . .
H74B H 0.9479 0.4431 0.3762 0.148 Uiso 1 1 calc R . .
H74C H 0.9049 0.4415 0.3213 0.148 Uiso 1 1 calc R . .
C75 C 1.0612(8) 0.5214(4) 0.3133(3) 0.089(3) Uani 1 1 d U . .
H75A H 1.0547 0.4971 0.2850 0.133 Uiso 1 1 calc R . .
H75B H 1.1321 0.5006 0.3341 0.133 Uiso 1 1 calc R . .
H75C H 1.0835 0.5620 0.3026 0.133 Uiso 1 1 calc R . .
C76 C 0.8230(9) 0.5661(4) 0.3113(3) 0.100(3) Uani 1 1 d . . .
H76A H 0.8481 0.6073 0.3052 0.149 Uiso 1 1 calc R . .
H76B H 0.7350 0.5690 0.3286 0.149 Uiso 1 1 calc R . .
H76C H 0.8171 0.5469 0.2805 0.149 Uiso 1 1 calc R . .
C77 C 1.1554(5) 0.6698(2) 0.43948(19) 0.0280(13) Uani 1 1 d . . .
C78 C 1.2772(6) 0.6444(3) 0.4066(2) 0.0450(17) Uani 1 1 d . . .
H78A H 1.3548 0.6656 0.4123 0.068 Uiso 1 1 calc R . .
H78B H 1.2525 0.6511 0.3726 0.068 Uiso 1 1 calc R . .
H78C H 1.3012 0.6004 0.4139 0.068 Uiso 1 1 calc R . .
C79 C 1.1090(6) 0.7357(2) 0.4223(2) 0.0359(15) Uani 1 1 d . . .
H79A H 1.0417 0.7549 0.4454 0.054 Uiso 1 1 calc R . .
H79B H 1.0686 0.7361 0.3905 0.054 Uiso 1 1 calc R . .
H79C H 1.1869 0.7584 0.4197 0.054 Uiso 1 1 calc R . .
C80 C 1.2113(6) 0.6685(3) 0.4907(2) 0.0379(15) Uani 1 1 d . . .
H80A H 1.1452 0.6924 0.5117 0.057 Uiso 1 1 calc R . .
H80B H 1.2963 0.6862 0.4893 0.057 Uiso 1 1 calc R . .
H80C H 1.2278 0.6261 0.5036 0.057 Uiso 1 1 calc R . .
C81 C 0.5492(5) 0.7401(2) 0.66912(17) 0.0218(12) Uani 1 1 d . . .
C82 C 0.4089(5) 0.7358(2) 0.67361(18) 0.0257(13) Uani 1 1 d . . .
C83 C 0.3417(5) 0.7483(2) 0.71745(19) 0.0278(13) Uani 1 1 d . . .
H83 H 0.2470 0.7468 0.7200 0.033 Uiso 1 1 calc R . .
C84 C 0.4073(6) 0.7631(2) 0.75788(19) 0.0301(13) Uani 1 1 d . C .
C85 C 0.5461(6) 0.7613(2) 0.75364(19) 0.0305(14) Uani 1 1 d . . .
H85 H 0.5931 0.7694 0.7813 0.037 Uiso 1 1 calc R . .
C86 C 0.6206(5) 0.7485(2) 0.71136(18) 0.0250(13) Uani 1 1 d . . .
C87 C 0.3266(5) 0.7148(2) 0.63270(19) 0.0266(13) Uani 1 1 d . . .
C88 C 0.3909(6) 0.6518(3) 0.6163(2) 0.0429(16) Uani 1 1 d . . .
H88A H 0.3382 0.6392 0.5904 0.064 Uiso 1 1 calc R . .
H88B H 0.3918 0.6219 0.6436 0.064 Uiso 1 1 calc R . .
H88C H 0.4839 0.6541 0.6045 0.064 Uiso 1 1 calc R . .
C89 C 0.3139(6) 0.7622(3) 0.5901(2) 0.0434(16) Uani 1 1 d . . .
H89A H 0.2922 0.8034 0.6024 0.065 Uiso 1 1 calc R . .
H89B H 0.2417 0.7541 0.5693 0.065 Uiso 1 1 calc R . .
H89C H 0.3997 0.7592 0.5715 0.065 Uiso 1 1 calc R . .
C90 C 0.1822(6) 0.7069(3) 0.6493(2) 0.0447(16) Uani 1 1 d . . .
H90A H 0.1337 0.7464 0.6588 0.067 Uiso 1 1 calc R . .
H90B H 0.1846 0.6774 0.6769 0.067 Uiso 1 1 calc R . .
H90C H 0.1355 0.6918 0.6228 0.067 Uiso 1 1 calc R . .
C91 C 0.3302(6) 0.7757(3) 0.8061(2) 0.0470(15) Uani 1 1 d DU . .
C92 C 0.1816(9) 0.7720(7) 0.8053(4) 0.059(3) Uani 0.628(9) 1 d PDU C 1
H92A H 0.1437 0.7723 0.8384 0.088 Uiso 0.628(9) 1 calc PR C 1
H92B H 0.1673 0.7340 0.7906 0.088 Uiso 0.628(9) 1 calc PR C 1
H92C H 0.1366 0.8071 0.7863 0.088 Uiso 0.628(9) 1 calc PR C 1
C93 C 0.3883(13) 0.7239(6) 0.8428(4) 0.079(4) Uani 0.628(9) 1 d PDU C 1
H93A H 0.3491 0.7325 0.8750 0.118 Uiso 0.628(9) 1 calc PR C 1
H93B H 0.4869 0.7221 0.8433 0.118 Uiso 0.628(9) 1 calc PR C 1
H93C H 0.3654 0.6846 0.8331 0.118 Uiso 0.628(9) 1 calc PR C 1
C94 C 0.3593(14) 0.8348(6) 0.8254(5) 0.073(3) Uani 0.628(9) 1 d PDU C 1
H94A H 0.3393 0.8680 0.8009 0.109 Uiso 0.628(9) 1 calc PR C 1
H94B H 0.4550 0.8310 0.8335 0.109 Uiso 0.628(9) 1 calc PR C 1
H94C H 0.3027 0.8439 0.8544 0.109 Uiso 0.628(9) 1 calc PR C 1
C92' C 0.2072(18) 0.8235(10) 0.7957(6) 0.069(5) Uani 0.372(9) 1 d PDU C 2
H92D H 0.1448 0.8059 0.7757 0.103 Uiso 0.372(9) 1 calc PR C 2
H92E H 0.2368 0.8594 0.7786 0.103 Uiso 0.372(9) 1 calc PR C 2
H92F H 0.1611 0.8356 0.8262 0.103 Uiso 0.372(9) 1 calc PR C 2
C93' C 0.276(2) 0.7161(8) 0.8221(7) 0.071(4) Uani 0.372(9) 1 d PDU C 2
H93D H 0.2077 0.7241 0.8480 0.106 Uiso 0.372(9) 1 calc PR C 2
H93E H 0.3508 0.6860 0.8338 0.106 Uiso 0.372(9) 1 calc PR C 2
H93F H 0.2353 0.7000 0.7946 0.106 Uiso 0.372(9) 1 calc PR C 2
C94' C 0.4105(18) 0.7968(11) 0.8447(6) 0.057(4) Uani 0.372(9) 1 d PDU C 2
H94D H 0.3492 0.8136 0.8706 0.086 Uiso 0.372(9) 1 calc PR C 2
H94E H 0.4625 0.8285 0.8312 0.086 Uiso 0.372(9) 1 calc PR C 2
H94F H 0.4728 0.7621 0.8578 0.086 Uiso 0.372(9) 1 calc PR C 2
C95 C 0.7772(5) 0.7409(3) 0.71427(19) 0.0319(14) Uani 1 1 d . . .
C96 C 0.8222(6) 0.7351(3) 0.7670(2) 0.0518(18) Uani 1 1 d . . .
H96A H 0.9212 0.7281 0.7676 0.078 Uiso 1 1 calc R . .
H96B H 0.7855 0.7006 0.7838 0.078 Uiso 1 1 calc R . .
H96C H 0.7884 0.7730 0.7831 0.078 Uiso 1 1 calc R . .
C97 C 0.8402(6) 0.6818(3) 0.6909(2) 0.0466(17) Uani 1 1 d . . .
H97A H 0.8315 0.6867 0.6558 0.070 Uiso 1 1 calc R . .
H97B H 0.7933 0.6478 0.7034 0.070 Uiso 1 1 calc R . .
H97C H 0.9362 0.6731 0.6987 0.070 Uiso 1 1 calc R . .
C98 C 0.8357(6) 0.7959(3) 0.6904(2) 0.0385(15) Uani 1 1 d . . .
H98A H 0.8307 0.7949 0.6553 0.058 Uiso 1 1 calc R . .
H98B H 0.9304 0.7943 0.6993 0.058 Uiso 1 1 calc R . .
H98C H 0.7835 0.8339 0.7015 0.058 Uiso 1 1 calc R . .
C99 C 1.1172(11) 0.8988(4) 0.6753(4) 0.112(3) Uani 1 1 d U . .
H99A H 1.0613 0.8704 0.6627 0.168 Uiso 1 1 calc R . .
H99B H 1.1734 0.8777 0.7010 0.168 Uiso 1 1 calc R . .
H99C H 1.1755 0.9132 0.6493 0.168 Uiso 1 1 calc R . .
C100 C 1.0296(11) 0.9512(5) 0.6950(3) 0.090(2) Uani 1 1 d U . .
C101 C 0.9164(11) 0.9722(5) 0.6723(3) 0.096(2) Uani 1 1 d U . .
H101 H 0.8908 0.9532 0.6447 0.115 Uiso 1 1 calc R . .
C102 C 0.8377(12) 1.0227(5) 0.6906(4) 0.113(3) Uani 1 1 d U . .
H102 H 0.7583 1.0387 0.6738 0.135 Uiso 1 1 calc R . .
C103 C 0.8646(12) 1.0521(5) 0.7313(4) 0.111(3) Uani 1 1 d U . .
H103 H 0.8062 1.0864 0.7427 0.133 Uiso 1 1 calc R . .
C104 C 0.9776(12) 1.0290(5) 0.7533(4) 0.112(3) Uani 1 1 d U . .
H104 H 1.0018 1.0475 0.7814 0.134 Uiso 1 1 calc R . .
C105 C 1.0641(11) 0.9768(5) 0.7356(3) 0.102(2) Uani 1 1 d U . .
H105 H 1.1440 0.9604 0.7520 0.122 Uiso 1 1 calc R . .
C106 C 0.4225(16) 0.5961(5) 0.2716(5) 0.080(3) Uani 0.752(7) 1 d PDU D 1
H10D H 0.5073 0.6093 0.2589 0.121 Uiso 0.752(7) 1 calc PR D 1
H10E H 0.4241 0.5924 0.3070 0.121 Uiso 0.752(7) 1 calc PR D 1
H10F H 0.3462 0.6265 0.2617 0.121 Uiso 0.752(7) 1 calc PR D 1
C107 C 0.4074(10) 0.5361(4) 0.2524(4) 0.056(2) Uani 0.752(7) 1 d PDU D 1
C108 C 0.4562(11) 0.4816(5) 0.2779(4) 0.065(2) Uani 0.752(7) 1 d PDU D 1
H108 H 0.4988 0.4833 0.3078 0.078 Uiso 0.752(7) 1 calc PR D 1
C109 C 0.4431(10) 0.4253(5) 0.2601(4) 0.066(2) Uani 0.752(7) 1 d PDU D 1
H109 H 0.4709 0.3890 0.2790 0.080 Uiso 0.752(7) 1 calc PR D 1
C110 C 0.3926(12) 0.4212(5) 0.2173(5) 0.067(2) Uani 0.752(7) 1 d PDU D 1
H110 H 0.3906 0.3823 0.2044 0.080 Uiso 0.752(7) 1 calc PR D 1
C111 C 0.3422(10) 0.4748(5) 0.1910(4) 0.062(2) Uani 0.752(7) 1 d PDU D 1
H111 H 0.3039 0.4727 0.1604 0.074 Uiso 0.752(7) 1 calc PR D 1
C112 C 0.3487(12) 0.5288(5) 0.2096(4) 0.059(2) Uani 0.752(7) 1 d PDU D 1
H112 H 0.3101 0.5646 0.1919 0.070 Uiso 0.752(7) 1 calc PR D 1
C136 C 0.345(4) 0.4350(15) 0.2071(13) 0.068(5) Uani 0.248(7) 1 d PDU D 2
H13D H 0.3762 0.3931 0.2192 0.101 Uiso 0.248(7) 1 calc PR D 2
H13E H 0.3890 0.4424 0.1755 0.101 Uiso 0.248(7) 1 calc PR D 2
H13F H 0.2469 0.4404 0.2038 0.101 Uiso 0.248(7) 1 calc PR D 2
C137 C 0.381(3) 0.4787(10) 0.2412(8) 0.062(2) Uani 0.248(7) 1 d PDU D 2
C138 C 0.423(4) 0.4632(13) 0.2868(9) 0.064(3) Uani 0.248(7) 1 d PDU D 2
H138 H 0.4335 0.4211 0.2970 0.077 Uiso 0.248(7) 1 calc PR D 2
C139 C 0.451(3) 0.5031(11) 0.3181(9) 0.066(3) Uani 0.248(7) 1 d PDU D 2
H139 H 0.4741 0.4902 0.3503 0.079 Uiso 0.248(7) 1 calc PR D 2
C140 C 0.446(3) 0.5637(12) 0.3027(9) 0.064(3) Uani 0.248(7) 1 d PDU D 2
H140 H 0.4770 0.5920 0.3229 0.077 Uiso 0.248(7) 1 calc PR D 2
C141 C 0.397(5) 0.5828(13) 0.2590(11) 0.063(3) Uani 0.248(7) 1 d PDU D 2
H141 H 0.3815 0.6254 0.2505 0.076 Uiso 0.248(7) 1 calc PR D 2
C142 C 0.369(4) 0.5415(11) 0.2267(11) 0.060(3) Uani 0.248(7) 1 d PDU D 2
H142 H 0.3419 0.5550 0.1950 0.073 Uiso 0.248(7) 1 calc PR D 2
C114 C 0.6395(15) -0.0671(6) 0.7678(6) 0.117(4) Uani 0.743(7) 1 d PDU E 1
H11A H 0.6120 -0.1049 0.7826 0.175 Uiso 0.743(7) 1 calc PR E 1
H11B H 0.7334 -0.0645 0.7757 0.175 Uiso 0.743(7) 1 calc PR E 1
H11C H 0.6322 -0.0672 0.7327 0.175 Uiso 0.743(7) 1 calc PR E 1
C115 C 0.5524(11) -0.0150(5) 0.7861(4) 0.077(2) Uani 0.743(7) 1 d PDU E 1
C116 C 0.4231(12) -0.0038(5) 0.7716(4) 0.077(2) Uani 0.743(7) 1 d PDU E 1
H116 H 0.3927 -0.0315 0.7507 0.092 Uiso 0.743(7) 1 calc PR E 1
C117 C 0.3310(12) 0.0470(5) 0.7860(4) 0.078(2) Uani 0.743(7) 1 d PDU E 1
H117 H 0.2412 0.0533 0.7746 0.094 Uiso 0.743(7) 1 calc PR E 1
C118 C 0.3725(11) 0.0873(5) 0.8165(4) 0.070(2) Uani 0.743(7) 1 d PDU E 1
H118 H 0.3125 0.1218 0.8269 0.084 Uiso 0.743(7) 1 calc PR E 1
C119 C 0.5045(11) 0.0762(6) 0.8317(5) 0.070(3) Uani 0.743(7) 1 d PDU E 1
H119 H 0.5353 0.1038 0.8527 0.084 Uiso 0.743(7) 1 calc PR E 1
C120 C 0.5925(11) 0.0261(5) 0.8172(4) 0.073(2) Uani 0.743(7) 1 d PDU E 1
H120 H 0.6821 0.0195 0.8287 0.088 Uiso 0.743(7) 1 calc PR E 1
C124 C 0.444(4) 0.0851(16) 0.8329(14) 0.074(5) Uani 0.257(7) 1 d PDU E 2
H12D H 0.4527 0.1227 0.8135 0.111 Uiso 0.257(7) 1 calc PR E 2
H12E H 0.5015 0.0827 0.8609 0.111 Uiso 0.257(7) 1 calc PR E 2
H12F H 0.3492 0.0854 0.8440 0.111 Uiso 0.257(7) 1 calc PR E 2
C125 C 0.485(2) 0.0324(8) 0.8039(8) 0.074(2) Uani 0.257(7) 1 d PGDU E 2
C126 C 0.403(2) 0.0142(10) 0.7693(9) 0.077(3) Uani 0.257(7) 1 d PGDU E 2
H126 H 0.3203 0.0388 0.7615 0.092 Uiso 0.257(7) 1 calc PR E 2
C127 C 0.443(2) -0.0401(11) 0.7461(8) 0.080(3) Uani 0.257(7) 1 d PGDU E 2
H127 H 0.3872 -0.0525 0.7224 0.096 Uiso 0.257(7) 1 calc PR E 2
C128 C 0.564(3) -0.0761(9) 0.7574(8) 0.084(4) Uani 0.257(7) 1 d PGDU E 2
H128 H 0.5913 -0.1131 0.7415 0.101 Uiso 0.257(7) 1 calc PR E 2
C129 C 0.646(2) -0.0578(11) 0.7920(9) 0.084(4) Uani 0.257(7) 1 d PGDU E 2
H129 H 0.7286 -0.0824 0.7998 0.100 Uiso 0.257(7) 1 calc PR E 2
C130 C 0.606(2) -0.0036(11) 0.8152(8) 0.078(3) Uani 0.257(7) 1 d PGDU E 2
H130 H 0.6618 0.0089 0.8389 0.093 Uiso 0.257(7) 1 calc PR E 2

loop_
_atom_site_aniso_label
_atom_site_aniso_U_11
_atom_site_aniso_U_22
_atom_site_aniso_U_33
_atom_site_aniso_U_23
_atom_site_aniso_U_13
_atom_site_aniso_U_12
Ge1 0.0183(3) 0.0207(3) 0.0186(3) 0.0000(2) 0.0021(2) -0.0014(2)
Se1 0.0204(3) 0.0425(4) 0.0322(3) -0.0013(3) 0.0060(2) 0.0020(3)
C1 0.016(3) 0.029(3) 0.022(3) -0.007(2) 0.002(2) -0.004(2)
Cl1 0.0366(9) 0.0297(8) 0.0308(8) -0.0061(6) -0.0031(6) -0.0068(6)
P1 0.0253(8) 0.0262(8) 0.0224(8) -0.0006(6) -0.0049(6) -0.0010(6)
C2 0.016(3) 0.030(3) 0.018(3) 0.003(2) 0.003(2) 0.004(2)
Cl2 0.0483(10) 0.0357(9) 0.0270(8) -0.0065(6) 0.0185(7) -0.0116(7)
P2 0.0421(10) 0.0265(9) 0.0228(8) -0.0038(7) 0.0065(7) -0.0121(7)
N1 0.020(3) 0.022(2) 0.023(3) 0.000(2) 0.0040(19) -0.0009(19)
N2 0.022(3) 0.017(2) 0.023(3) 0.0020(19) 0.000(2) 0.0005(19)
C3 0.021(3) 0.016(3) 0.021(3) -0.005(2) 0.002(2) 0.000(2)
C4 0.030(4) 0.026(3) 0.024(3) -0.001(3) 0.006(3) -0.003(3)
C5 0.035(4) 0.012(3) 0.023(3) 0.003(2) 0.002(3) -0.005(2)
C6 0.040(4) 0.047(4) 0.040(4) 0.017(3) 0.003(3) -0.015(3)
C7 0.041(4) 0.035(4) 0.031(3) 0.011(3) -0.002(3) -0.003(3)
C8 0.022(3) 0.024(3) 0.028(3) 0.003(2) 0.003(2) -0.003(2)
C9 0.035(4) 0.047(4) 0.035(4) 0.001(3) 0.007(3) 0.007(3)
C10 0.025(3) 0.031(3) 0.045(4) 0.004(3) -0.004(3) -0.004(3)
C11 0.022(3) 0.030(3) 0.031(3) 0.005(3) -0.005(2) -0.001(3)
C12 0.033(4) 0.045(4) 0.064(5) 0.009(3) 0.004(3) 0.010(3)
C13 0.043(4) 0.050(4) 0.039(4) 0.010(3) -0.011(3) -0.014(3)
C14 0.024(3) 0.023(3) 0.020(3) 0.004(2) -0.005(2) -0.004(2)
C15 0.028(3) 0.019(3) 0.014(3) 0.002(2) 0.001(2) 0.000(2)
C16 0.026(3) 0.034(3) 0.021(3) -0.001(3) -0.001(2) -0.010(3)
C17 0.028(3) 0.032(3) 0.023(3) -0.004(3) -0.005(3) -0.006(3)
C18 0.035(4) 0.038(4) 0.017(3) -0.003(3) 0.003(3) -0.003(3)
C19 0.029(3) 0.028(3) 0.019(3) 0.004(2) 0.001(2) -0.003(2)
C20 0.020(3) 0.033(3) 0.024(3) -0.003(3) 0.001(2) 0.005(2)
C21 0.038(4) 0.043(4) 0.046(4) -0.018(3) -0.001(3) 0.005(3)
C22 0.024(4) 0.073(5) 0.037(4) -0.011(3) 0.004(3) 0.008(3)
C23 0.038(4) 0.058(4) 0.030(4) 0.002(3) 0.009(3) -0.002(3)
C24 0.045(4) 0.060(4) 0.020(3) -0.011(3) -0.002(3) -0.018(3)
C25 0.068(8) 0.075(7) 0.034(6) -0.024(6) -0.003(6) -0.036(6)
C26 0.065(8) 0.085(7) 0.024(6) -0.004(6) -0.023(6) -0.005(6)
C27 0.058(7) 0.086(8) 0.025(6) -0.018(6) 0.003(5) -0.026(6)
C25' 0.046(6) 0.088(9) 0.032(7) -0.016(7) -0.003(5) -0.026(6)
C26' 0.056(8) 0.085(7) 0.028(6) 0.005(6) -0.011(6) -0.031(7)
C27' 0.068(7) 0.069(6) 0.044(7) -0.027(6) -0.008(6) -0.020(6)
C28 0.024(3) 0.054(4) 0.026(3) 0.004(3) -0.002(3) -0.004(3)
C29 0.031(4) 0.110(6) 0.033(4) 0.012(4) 0.006(3) -0.018(4)
C30 0.029(4) 0.068(5) 0.067(5) 0.000(4) -0.002(3) -0.022(3)
C31 0.024(4) 0.069(5) 0.044(4) 0.001(3) 0.008(3) 0.003(3)
C32 0.033(3) 0.016(3) 0.025(3) 0.000(2) 0.004(3) -0.006(3)
C33 0.027(3) 0.019(3) 0.028(3) -0.007(3) 0.004(2) -0.001(2)
C34 0.037(4) 0.032(3) 0.029(3) -0.011(3) -0.002(3) -0.001(3)
C35 0.040(4) 0.026(3) 0.034(4) -0.007(3) 0.005(3) -0.003(3)
C36 0.029(4) 0.032(4) 0.044(4) -0.007(3) 0.005(3) 0.000(3)
C37 0.040(4) 0.022(3) 0.033(4) 0.000(3) -0.005(3) -0.008(3)
C38 0.037(4) 0.034(4) 0.035(4) -0.013(3) 0.007(3) -0.002(3)
C39 0.043(4) 0.033(4) 0.065(5) -0.001(3) -0.009(3) 0.004(3)
C40 0.039(4) 0.050(4) 0.053(4) -0.013(3) 0.016(3) -0.003(3)
C41 0.029(4) 0.067(5) 0.065(5) -0.023(4) -0.008(3) 0.003(3)
C42 0.055(4) 0.054(4) 0.033(3) -0.025(3) 0.010(3) 0.005(3)
C43 0.082(11) 0.083(9) 0.035(6) -0.008(6) 0.019(7) 0.005(7)
C44 0.091(10) 0.066(7) 0.053(9) -0.043(6) 0.020(8) -0.014(7)
C45 0.063(6) 0.095(12) 0.060(8) -0.027(9) 0.026(6) 0.022(6)
C43' 0.074(12) 0.069(11) 0.028(8) -0.031(8) 0.007(9) -0.007(10)
C44' 0.078(13) 0.059(7) 0.048(12) -0.035(7) 0.020(10) 0.002(9)
C45' 0.059(7) 0.083(14) 0.055(11) -0.026(12) 0.030(8) 0.004(8)
C46 0.058(5) 0.030(4) 0.050(4) 0.000(3) -0.017(3) 0.006(3)
C47 0.124(6) 0.061(5) 0.089(6) -0.011(4) -0.050(5) 0.029(5)
C48 0.047(5) 0.083(6) 0.057(5) -0.018(4) -0.021(4) 0.006(4)
C49 0.107(7) 0.066(5) 0.047(5) 0.020(4) -0.018(4) -0.006(5)
Ge2 0.0232(3) 0.0222(3) 0.0198(3) -0.0008(2) 0.0032(2) -0.0046(2)
Se2 0.0362(4) 0.0536(4) 0.0344(4) -0.0013(3) -0.0014(3) -0.0231(3)
C50 0.024(3) 0.032(3) 0.016(3) 0.003(2) 0.004(2) -0.009(2)
Cl3 0.0435(9) 0.0304(8) 0.0256(8) -0.0045(6) -0.0107(6) 0.0012(7)
P3 0.0297(9) 0.0268(8) 0.0208(8) -0.0027(6) 0.0007(6) -0.0001(6)
C51 0.017(3) 0.032(3) 0.020(3) -0.008(2) -0.001(2) -0.001(2)
Cl4 0.0409(9) 0.0284(8) 0.0302(8) -0.0063(6) 0.0073(6) -0.0008(6)
P4 0.0247(8) 0.0243(8) 0.0228(8) -0.0026(6) 0.0086(6) -0.0044(6)
N3 0.033(3) 0.021(3) 0.025(3) 0.001(2) 0.002(2) -0.006(2)
N4 0.023(3) 0.020(3) 0.030(3) -0.003(2) -0.001(2) -0.007(2)
C52 0.032(4) 0.018(3) 0.021(3) -0.008(2) 0.005(2) -0.003(2)
C53 0.043(4) 0.014(3) 0.031(3) 0.004(3) -0.010(3) -0.001(3)
C54 0.033(4) 0.019(3) 0.031(3) 0.005(3) -0.005(3) -0.006(3)
C55 0.055(4) 0.030(4) 0.031(4) 0.006(3) -0.001(3) -0.005(3)
C56 0.042(4) 0.037(4) 0.054(4) 0.015(3) -0.013(3) -0.006(3)
C57 0.027(3) 0.031(3) 0.032(3) 0.007(3) 0.008(3) -0.002(3)
C58 0.036(4) 0.046(4) 0.050(4) 0.003(3) 0.006(3) -0.009(3)
C59 0.050(4) 0.040(4) 0.037(4) 0.009(3) 0.014(3) 0.005(3)
C60 0.029(3) 0.028(3) 0.023(3) -0.001(3) 0.003(2) -0.011(3)
C61 0.041(4) 0.034(4) 0.038(4) 0.002(3) -0.005(3) -0.016(3)
C62 0.033(4) 0.040(4) 0.046(4) -0.012(3) 0.009(3) 0.001(3)
C63 0.021(3) 0.021(3) 0.019(3) 0.001(2) -0.001(2) -0.002(2)
C64 0.027(3) 0.023(3) 0.030(3) 0.003(3) 0.005(3) -0.001(2)
C65 0.027(3) 0.034(3) 0.032(3) -0.009(3) 0.001(3) -0.010(3)
C66 0.034(4) 0.026(3) 0.030(3) -0.005(3) -0.001(3) -0.008(3)
C67 0.034(3) 0.031(3) 0.022(3) -0.008(3) 0.005(3) -0.002(3)
C68 0.026(3) 0.016(3) 0.030(3) -0.001(2) -0.005(3) 0.000(2)
C69 0.032(4) 0.032(4) 0.038(4) -0.005(3) 0.014(3) -0.006(3)
C70 0.028(4) 0.063(5) 0.049(4) -0.008(3) 0.012(3) -0.011(3)
C71 0.057(5) 0.045(4) 0.036(4) 0.012(3) 0.015(3) 0.000(3)
C72 0.074(5) 0.043(4) 0.073(5) -0.007(4) 0.038(4) -0.023(4)
C73 0.047(4) 0.044(4) 0.034(4) -0.022(3) 0.001(3) -0.018(3)
C74 0.164(10) 0.087(7) 0.062(6) -0.040(5) 0.009(6) -0.066(6)
C75 0.078(5) 0.127(6) 0.070(5) -0.067(5) 0.016(4) -0.026(5)
C76 0.115(8) 0.121(8) 0.055(5) -0.031(5) -0.047(5) 0.033(6)
C77 0.024(3) 0.030(3) 0.032(3) -0.005(3) 0.001(2) -0.007(3)
C78 0.026(4) 0.050(4) 0.060(4) -0.020(3) 0.009(3) -0.005(3)
C79 0.032(4) 0.034(4) 0.043(4) 0.004(3) 0.005(3) -0.010(3)
C80 0.039(4) 0.037(4) 0.041(4) -0.006(3) -0.010(3) -0.012(3)
C81 0.022(3) 0.024(3) 0.018(3) 0.003(2) 0.008(2) -0.002(2)
C82 0.031(3) 0.024(3) 0.022(3) -0.001(2) 0.007(3) -0.005(2)
C83 0.015(3) 0.037(4) 0.031(3) -0.005(3) 0.009(3) -0.003(2)
C84 0.029(3) 0.036(4) 0.024(3) -0.006(3) 0.009(3) -0.004(3)
C85 0.032(4) 0.038(4) 0.022(3) -0.005(3) 0.003(3) -0.005(3)
C86 0.026(3) 0.023(3) 0.026(3) 0.003(2) 0.007(3) -0.007(2)
C87 0.019(3) 0.033(3) 0.028(3) -0.006(3) 0.006(2) -0.006(2)
C88 0.038(4) 0.052(4) 0.043(4) -0.018(3) 0.004(3) -0.018(3)
C89 0.040(4) 0.057(4) 0.037(4) 0.005(3) -0.010(3) -0.022(3)
C90 0.031(4) 0.065(5) 0.042(4) -0.013(3) 0.001(3) -0.018(3)
C91 0.041(3) 0.079(4) 0.021(3) -0.013(3) 0.012(3) -0.009(3)
C92 0.042(5) 0.109(9) 0.026(5) -0.013(6) 0.015(4) -0.009(5)
C93 0.066(7) 0.120(8) 0.037(6) 0.018(6) 0.027(5) 0.021(7)
C94 0.065(8) 0.101(7) 0.055(8) -0.039(6) 0.028(6) -0.016(7)
C92' 0.040(8) 0.125(10) 0.036(9) -0.025(9) 0.014(7) 0.012(8)
C93' 0.077(10) 0.110(8) 0.030(8) -0.010(8) 0.030(8) -0.037(7)
C94' 0.048(8) 0.092(10) 0.030(8) -0.015(8) 0.008(6) -0.004(8)
C95 0.021(3) 0.044(4) 0.030(3) 0.003(3) 0.003(3) -0.007(3)
C96 0.027(4) 0.088(5) 0.039(4) 0.015(4) -0.007(3) -0.008(3)
C97 0.021(3) 0.050(4) 0.066(5) 0.004(4) -0.001(3) 0.001(3)
C98 0.025(3) 0.051(4) 0.041(4) -0.001(3) 0.001(3) -0.012(3)
C99 0.150(8) 0.079(6) 0.110(7) 0.001(5) 0.030(6) -0.035(5)
C100 0.112(6) 0.095(5) 0.074(5) 0.005(4) -0.007(4) -0.049(4)
C101 0.108(6) 0.111(6) 0.074(5) 0.022(4) -0.017(4) -0.037(5)
C102 0.133(6) 0.130(7) 0.083(6) 0.005(5) -0.030(5) -0.038(5)
C103 0.136(7) 0.121(6) 0.080(5) 0.009(5) -0.031(5) -0.030(5)
C104 0.133(7) 0.120(6) 0.087(6) -0.003(5) -0.031(5) -0.022(5)
C105 0.128(6) 0.106(6) 0.081(5) -0.012(4) -0.029(5) -0.036(5)
C106 0.085(8) 0.069(6) 0.088(8) -0.025(5) -0.001(6) -0.007(6)
C107 0.050(4) 0.059(4) 0.062(5) -0.013(4) 0.008(4) -0.014(4)
C108 0.063(5) 0.067(4) 0.066(5) -0.003(4) -0.004(4) -0.015(4)
C109 0.066(5) 0.066(4) 0.070(5) 0.005(4) -0.010(4) -0.019(4)
C110 0.064(6) 0.064(5) 0.077(5) -0.007(4) -0.010(4) -0.023(4)
C111 0.058(5) 0.067(5) 0.064(5) -0.004(4) -0.010(4) -0.017(4)
C112 0.053(4) 0.066(4) 0.057(5) -0.006(4) 0.006(4) -0.010(4)
C136 0.059(11) 0.069(10) 0.078(10) -0.007(9) -0.017(10) -0.016(10)
C137 0.057(4) 0.065(4) 0.066(5) -0.005(4) -0.001(4) -0.016(4)
C138 0.058(6) 0.068(6) 0.068(6) -0.001(5) -0.002(6) -0.016(6)
C139 0.057(7) 0.072(7) 0.068(6) -0.005(6) 0.002(6) -0.013(6)
C140 0.055(7) 0.069(6) 0.070(7) -0.010(6) 0.008(6) -0.009(6)
C141 0.055(7) 0.065(6) 0.071(7) -0.010(6) 0.009(6) -0.013(6)
C142 0.052(6) 0.065(5) 0.066(6) -0.006(5) 0.007(6) -0.014(6)
C114 0.119(8) 0.101(7) 0.130(9) -0.028(7) 0.048(8) -0.023(6)
C115 0.087(5) 0.075(5) 0.071(5) -0.003(4) 0.012(4) -0.022(4)
C116 0.099(5) 0.076(5) 0.061(5) 0.000(4) -0.007(4) -0.034(4)
C117 0.086(5) 0.086(5) 0.065(5) 0.006(4) -0.009(4) -0.023(4)
C118 0.073(5) 0.079(5) 0.059(5) 0.006(4) 0.000(4) -0.020(4)
C119 0.075(6) 0.078(5) 0.063(5) -0.002(4) -0.003(5) -0.027(5)
C120 0.075(5) 0.075(5) 0.073(5) 0.002(4) -0.001(4) -0.028(4)
C124 0.084(12) 0.079(9) 0.062(10) 0.003(8) -0.003(11) -0.027(9)
C125 0.084(5) 0.078(5) 0.065(5) 0.002(4) -0.002(4) -0.027(4)
C126 0.092(6) 0.079(6) 0.064(5) 0.000(5) -0.002(5) -0.027(5)
C127 0.099(7) 0.080(7) 0.065(7) 0.000(6) 0.001(6) -0.027(6)
C128 0.094(7) 0.086(7) 0.076(7) -0.008(6) 0.008(6) -0.024(6)
C129 0.090(7) 0.087(7) 0.076(7) -0.005(6) 0.005(6) -0.022(6)
C130 0.084(6) 0.080(7) 0.072(6) 0.001(6) 0.002(5) -0.025(6)

loop_
_atom_type_symbol
_atom_type_description
_atom_type_scat_dispersion_real
_atom_type_scat_dispersion_imag
_atom_type_scat_source
C C 0.0033 0.0016 'International Tables Vol C Tables 4.2.6.8 and 6.1.1.4'
H H 0.0000 0.0000 'International Tables Vol C Tables 4.2.6.8 and 6.1.1.4'
N N 0.0061 0.0033 'International Tables Vol C Tables 4.2.6.8 and 6.1.1.4'
P P 0.1023 0.0942 'International Tables Vol C Tables 4.2.6.8 and 6.1.1.4'
Cl Cl 0.1484 0.1585 'International Tables Vol C Tables 4.2.6.8 and 6.1.1.4'
Se Se -0.0929 2.2259 'International Tables Vol C Tables 4.2.6.8 and 6.1.1.4'
Ge Ge 0.1547 1.8001 'International Tables Vol C Tables 4.2.6.8 and 6.1.1.4'

loop_
_geom_angle_atom_site_label_1
_geom_angle_atom_site_label_2
_geom_angle_atom_site_label_3
_geom_angle
C2 Ge1 C1 109.0(2)
C2 Ge1 C3 100.85(19)
C1 Ge1 C3 109.6(2)
C2 Ge1 Se1 114.99(14)
C1 Ge1 Se1 108.68(14)
C3 Ge1 Se1 113.47(14)
P1 C1 Cl1 125.0(3)
P1 C1 Ge1 120.1(3)
Cl1 C1 Ge1 113.5(3)
C1 P1 C14 106.2(2)
P2 C2 Cl2 123.8(3)
P2 C2 Ge1 121.0(3)
Cl2 C2 Ge1 115.1(3)
C2 P2 C32 104.4(2)
C3 N1 C4 109.8(4)
C3 N1 C8 124.6(4)
C4 N1 C8 125.2(4)
C3 N2 C5 110.4(4)
C3 N2 C11 124.1(4)
C5 N2 C11 125.4(4)
N2 C3 N1 105.8(4)
N2 C3 Ge1 123.3(4)
N1 C3 Ge1 130.8(4)
C5 C4 N1 107.9(4)
C5 C4 C6 125.0(5)
N1 C4 C6 127.0(5)
C4 C5 N2 106.0(4)
C4 C5 C7 127.6(5)
N2 C5 C7 126.4(5)
N1 C8 C10 112.7(4)
N1 C8 C9 110.9(4)
C10 C8 C9 113.0(5)
N2 C11 C12 111.4(4)
N2 C11 C13 110.9(4)
C12 C11 C13 113.9(5)
C15 C14 C19 119.4(4)
C15 C14 P1 119.9(4)
C19 C14 P1 120.7(4)
C16 C15 C14 117.7(5)
C16 C15 C20 117.8(5)
C14 C15 C20 124.4(4)
C17 C16 C15 124.0(5)
C18 C17 C16 116.7(5)
C18 C17 C24 122.5(5)
C16 C17 C24 120.7(5)
C17 C18 C19 123.9(5)
C18 C19 C14 117.3(5)
C18 C19 C28 118.5(5)
C14 C19 C28 124.2(5)
C23 C20 C21 110.9(5)
C23 C20 C22 106.3(4)
C21 C20 C22 106.4(4)
C23 C20 C15 111.2(4)
C21 C20 C15 109.4(4)
C22 C20 C15 112.5(4)
C27 C24 C25' 130.1(8)
C27 C24 C26' 55.3(8)
C25' C24 C26' 111.5(9)
C27 C24 C25 110.6(9)
C25' C24 C25 45.5(7)
C26' C24 C25 140.8(8)
C27 C24 C17 114.4(7)
C25' C24 C17 115.2(6)
C26' C24 C17 108.9(6)
C25 C24 C17 110.0(6)
C27 C24 C27' 51.8(7)
C25' C24 C27' 107.0(9)
C26' C24 C27' 106.5(9)
C25 C24 C27' 65.7(8)
C17 C24 C27' 107.4(6)
C27 C24 C26 106.3(8)
C25' C24 C26 64.0(8)
C26' C24 C26 54.5(7)
C25 C24 C26 108.8(9)
C17 C24 C26 106.5(6)
C27' C24 C26 145.3(8)
C30 C28 C31 109.9(5)
C30 C28 C19 111.7(5)
C31 C28 C19 112.4(5)
C30 C28 C29 104.9(5)
C31 C28 C29 106.4(5)
C19 C28 C29 111.2(4)
C37 C32 C33 119.0(5)
C37 C32 P2 120.6(4)
C33 C32 P2 120.0(4)
C34 C33 C32 117.7(5)
C34 C33 C38 117.9(5)
C32 C33 C38 124.4(5)
C33 C34 C35 124.3(5)
C36 C35 C34 115.6(5)
C36 C35 C42 122.8(5)
C34 C35 C42 121.6(5)
C35 C36 C37 124.9(5)
C36 C37 C32 117.6(5)
C36 C37 C46 116.9(5)
C32 C37 C46 125.6(5)
C41 C38 C39 108.4(5)
C41 C38 C40 105.2(5)
C39 C38 C40 109.5(5)
C41 C38 C33 110.5(5)
C39 C38 C33 110.0(5)
C40 C38 C33 113.0(5)
C43' C42 C35 111.8(14)
C43 C42 C35 110.3(10)
C43' C42 C44' 114.5(15)
C43 C42 C44' 132.3(15)
C35 C42 C44' 107.0(12)
C43' C42 C44 88.9(13)
C43 C42 C44 109.4(10)
C35 C42 C44 109.5(8)
C43' C42 C45' 108.1(14)
C43 C42 C45' 88.6(14)
C35 C42 C45' 107.9(13)
C44' C42 C45' 107.3(13)
C44 C42 C45' 128.8(13)
C43' C42 C45 124.4(16)
C43 C42 C45 109.2(9)
C35 C42 C45 112.8(9)
C44' C42 C45 81.6(12)
C44 C42 C45 105.5(9)
C48 C46 C49 110.2(6)
C48 C46 C47 109.6(6)
C49 C46 C47 105.6(6)
C48 C46 C37 109.1(5)
C49 C46 C37 113.0(6)
C47 C46 C37 109.3(5)
C50 Ge2 C51 107.8(2)
C50 Ge2 C52 100.1(2)
C51 Ge2 C52 111.5(2)
C50 Ge2 Se2 116.13(15)
C51 Ge2 Se2 109.00(14)
C52 Ge2 Se2 112.07(14)
P3 C50 Cl3 124.9(3)
P3 C50 Ge2 119.5(3)
Cl3 C50 Ge2 115.6(3)
C50 P3 C63 104.6(2)
P4 C51 Cl4 124.7(3)
P4 C51 Ge2 119.7(3)
Cl4 C51 Ge2 114.4(3)
C51 P4 C81 106.7(2)
C52 N3 C53 109.1(4)
C52 N3 C57 124.4(4)
C53 N3 C57 126.5(4)
C52 N4 C54 110.6(4)
C52 N4 C60 124.2(4)
C54 N4 C60 124.6(4)
N4 C52 N3 106.2(4)
N4 C52 Ge2 130.5(4)
N3 C52 Ge2 123.2(4)
C54 C53 N3 107.8(4)
C54 C53 C55 127.9(5)
N3 C53 C55 124.4(5)
C53 C54 N4 106.3(4)
C53 C54 C56 127.5(5)
N4 C54 C56 126.2(5)
N3 C57 C58 111.5(4)
N3 C57 C59 111.4(4)
C58 C57 C59 113.2(4)
N4 C60 C61 110.1(4)
N4 C60 C62 111.9(4)
C61 C60 C62 113.6(5)
C64 C63 C68 119.2(5)
C64 C63 P3 121.5(4)
C68 C63 P3 119.0(4)
C65 C64 C63 118.1(5)
C65 C64 C69 117.5(5)
C63 C64 C69 124.4(5)
C64 C65 C66 123.4(5)
C67 C66 C65 117.1(5)
C67 C66 C73 122.2(5)
C65 C66 C73 120.7(5)
C66 C67 C68 123.9(5)
C67 C68 C63 117.6(5)
C67 C68 C77 118.0(5)
C63 C68 C77 124.5(4)
C71 C69 C70 111.1(5)
C71 C69 C72 105.4(5)
C70 C69 C72 108.7(5)
C71 C69 C64 112.6(5)
C70 C69 C64 109.4(4)
C72 C69 C64 109.5(5)
C76 C73 C75 109.3(7)
C76 C73 C74 110.4(7)
C75 C73 C74 106.6(6)
C76 C73 C66 108.1(5)
C75 C73 C66 111.7(5)
C74 C73 C66 110.7(5)
C79 C77 C80 109.8(4)
C79 C77 C68 110.1(4)
C80 C77 C68 112.8(4)
C79 C77 C78 107.8(4)
C80 C77 C78 105.7(5)
C68 C77 C78 110.5(4)
C82 C81 C86 118.9(4)
C82 C81 P4 120.5(4)
C86 C81 P4 120.6(4)
C83 C82 C81 118.9(5)
C83 C82 C87 117.6(5)
C81 C82 C87 123.5(4)
C82 C83 C84 122.7(5)
C85 C84 C83 116.9(5)
C85 C84 C91 121.5(5)
C83 C84 C91 121.3(5)
C84 C85 C86 123.7(5)
C85 C86 C81 118.1(5)
C85 C86 C95 117.1(5)
C81 C86 C95 124.7(4)
C90 C87 C88 105.5(4)
C90 C87 C89 106.2(4)
C88 C87 C89 111.1(5)
C90 C87 C82 112.4(4)
C88 C87 C82 110.3(4)
C89 C87 C82 111.2(4)
C94' C91 C92 129.4(9)
C92 C91 C94 112.3(8)
C94' C91 C92' 109.8(12)
C92 C91 C92' 47.3(8)
C94 C91 C92' 73.2(11)
C94' C91 C93' 111.0(12)
C92 C91 C93' 59.8(10)
C94 C91 C93' 141.4(9)
C92' C91 C93' 106.9(13)
C94' C91 C84 115.4(9)
C92 C91 C84 114.7(6)
C94 C91 C84 110.9(6)
C92' C91 C84 107.6(8)
C93' C91 C84 105.8(8)
C94' C91 C93 65.8(11)
C92 C91 C93 105.4(8)
C94 C91 C93 106.4(9)
C92' C91 C93 143.4(10)
C93' C91 C93 50.3(9)
C84 C91 C93 106.5(6)
C98 C95 C97 110.3(5)
C98 C95 C96 106.8(5)
C97 C95 C96 106.2(5)
C98 C95 C86 111.7(4)
C97 C95 C86 110.2(4)
C96 C95 C86 111.5(4)
C101 C100 C105 121.7(11)
C101 C100 C99 118.1(10)
C105 C100 C99 120.2(11)
C100 C101 C102 117.1(11)
C101 C102 C103 125.5(11)
C104 C103 C102 115.5(12)
C103 C104 C105 121.4(11)
C100 C105 C104 118.8(11)
C112 C107 C108 115.2(9)
C112 C107 C106 124.4(10)
C108 C107 C106 120.4(10)
C109 C108 C107 120.7(11)
C110 C109 C108 121.1(10)
C109 C110 C111 119.4(10)
C112 C111 C110 119.0(10)
C111 C112 C107 124.3(10)
C138 C137 C142 116.7(19)
C138 C137 C136 125(2)
C142 C137 C136 119(2)
C139 C138 C137 124(2)
C138 C139 C140 118(2)
C141 C140 C139 120(2)
C140 C141 C142 121(2)
C141 C142 C137 119(2)
C116 C115 C120 116.7(10)
C116 C115 C114 118.7(11)
C120 C115 C114 124.5(11)
C115 C116 C117 123.2(10)
C118 C117 C116 119.3(10)
C117 C118 C119 117.9(10)
C120 C119 C118 121.7(11)
C119 C120 C115 121.1(11)
C126 C125 C130 120.0
C126 C125 C124 122.9(17)
C130 C125 C124 116.8(17)
C125 C126 C127 120.0
C128 C127 C126 120.0
C127 C128 C129 120.0
C130 C129 C128 120.0
C129 C130 C125 120.0

loop_
_geom_bond_atom_site_label_1
_geom_bond_atom_site_label_2
_geom_bond_distance
Ge1 C2 1.972(5)
Ge1 C1 1.986(5)
Ge1 C3 2.048(5)
Ge1 Se1 2.2426(7)
C1 P1 1.673(5)
C1 Cl1 1.747(5)
P1 C14 1.857(5)
C2 P2 1.660(5)
C2 Cl2 1.771(5)
P2 C32 1.843(5)
N1 C3 1.362(6)
N1 C4 1.383(6)
N1 C8 1.482(6)
N2 C3 1.353(6)
N2 C5 1.399(6)
N2 C11 1.494(6)
C4 C5 1.354(7)
C4 C6 1.500(7)
C5 C7 1.481(7)
C8 C10 1.518(7)
C8 C9 1.522(7)
C11 C12 1.506(7)
C11 C13 1.531(7)
C14 C15 1.421(7)
C14 C19 1.429(7)
C15 C16 1.383(7)
C15 C20 1.552(7)
C16 C17 1.382(7)
C17 C18 1.374(7)
C17 C24 1.535(7)
C18 C19 1.394(7)
C19 C28 1.548(7)
C20 C23 1.530(7)
C20 C21 1.531(8)
C20 C22 1.539(7)
C24 C27 1.492(11)
C24 C25' 1.503(11)
C24 C26' 1.522(11)
C24 C25 1.525(11)
C24 C27' 1.557(12)
C24 C26 1.561(12)
C28 C30 1.528(8)
C28 C31 1.540(8)
C28 C29 1.556(8)
C32 C37 1.430(7)
C32 C33 1.431(7)
C33 C34 1.386(7)
C33 C38 1.540(7)
C34 C35 1.392(8)
C35 C36 1.376(8)
C35 C42 1.528(8)
C36 C37 1.386(7)
C37 C46 1.551(8)
C38 C41 1.528(8)
C38 C39 1.528(8)
C38 C40 1.534(8)
C42 C43' 1.516(15)
C42 C43 1.528(12)
C42 C44' 1.528(15)
C42 C44 1.538(12)
C42 C45' 1.546(15)
C42 C45 1.547(12)
C46 C48 1.512(9)
C46 C49 1.525(9)
C46 C47 1.542(9)
Ge2 C50 1.985(5)
Ge2 C51 1.989(5)
Ge2 C52 2.050(5)
Ge2 Se2 2.2372(8)
C50 P3 1.663(5)
C50 Cl3 1.762(5)
P3 C63 1.849(5)
C51 P4 1.671(5)
C51 Cl4 1.754(5)
P4 C81 1.853(5)
N3 C52 1.360(6)
N3 C53 1.398(6)
N3 C57 1.487(7)
N4 C52 1.349(6)
N4 C54 1.392(6)
N4 C60 1.499(6)
C53 C54 1.349(7)
C53 C55 1.505(7)
C54 C56 1.491(7)
C57 C58 1.524(8)
C57 C59 1.538(7)
C60 C61 1.510(7)
C60 C62 1.519(7)
C63 C64 1.421(7)
C63 C68 1.438(7)
C64 C65 1.387(7)
C64 C69 1.556(7)
C65 C66 1.387(7)
C66 C67 1.374(7)
C66 C73 1.543(7)
C67 C68 1.388(7)
C68 C77 1.550(7)
C69 C71 1.519(8)
C69 C70 1.534(8)
C69 C72 1.547(8)
C73 C76 1.486(9)
C73 C75 1.511(9)
C73 C74 1.521(9)
C77 C79 1.522(7)
C77 C80 1.543(7)
C77 C78 1.551(7)
C81 C82 1.417(7)
C81 C86 1.427(7)
C82 C83 1.389(7)
C82 C87 1.550(7)
C83 C84 1.393(7)
C84 C85 1.381(7)
C84 C91 1.536(7)
C85 C86 1.386(7)
C86 C95 1.553(7)
C87 C90 1.527(7)
C87 C88 1.532(7)
C87 C89 1.534(7)
C91 C94' 1.492(14)
C91 C92 1.498(10)
C91 C94 1.502(11)
C91 C92' 1.528(14)
C91 C93' 1.529(15)
C91 C93 1.557(11)
C95 C98 1.530(7)
C95 C97 1.530(8)
C95 C96 1.540(8)
C99 C100 1.467(12)
C100 C101 1.328(12)
C100 C105 1.361(12)
C101 C102 1.378(13)
C102 C103 1.381(13)
C103 C104 1.329(13)
C104 C105 1.436(13)
C106 C107 1.481(13)
C107 C112 1.371(13)
C107 C108 1.400(14)
C108 C109 1.385(14)
C109 C110 1.319(14)
C110 C111 1.399(15)
C111 C112 1.330(13)
C136 C137 1.47(2)
C137 C138 1.36(2)
C137 C142 1.41(2)
C138 C139 1.33(2)
C139 C140 1.38(2)
C140 C141 1.35(2)
C141 C142 1.37(2)
C114 C115 1.444(14)
C115 C116 1.352(12)
C115 C120 1.389(12)
C116 C117 1.413(12)
C117 C118 1.372(12)
C118 C119 1.383(12)
C119 C120 1.381(12)
C124 C125 1.450(19)
C125 C126 1.3900
C125 C130 1.3900
C126 C127 1.3900
C127 C128 1.3900
C128 C129 1.3900
C129 C130 1.3900
